data_1000056
loop_
_publ_author_name
'Guette, A.'
'Barret, M.'
'Naslain, R.'
'Hagenmuller, P.'
'Tergenius, L.-E.'
'Lundstr\"om, T.'

_publ_section_title
;
 Crystal structure of magnesium heptaboride Mg2B14
;
_journal_coden_ASTM JCOMAH
_journal_name_full 'Journal of the Less Common Metals'
_journal_page_first 325
_journal_page_last 334
_journal_paper_doi 10.1016/0022-5088(81)90235-6
_journal_volume 82
_journal_year 1981
_chemical_formula_sum 'B14 Mg1.93'
_symmetry_space_group_name_H-M 'I m a m'
_cell_angle_alpha 90.0
_cell_angle_beta 90.0
_cell_angle_gamma 90.0
_cell_length_a 5.970(3)
_cell_length_b 8.125(3)
_cell_length_c 10.480(5)
_cod_database_code 1000056

loop_
_atom_site_label
_atom_site_type_symbol
_atom_site_symmetry_multiplicity
_atom_site_Wyckoff_symbol
_atom_site_fract_x
_atom_site_fract_y
_atom_site_fract_z
_atom_site_occupancy
B1 B0 16 j 0.250(1) 0.0407(9) 0.0830(7) 1.
B2 B0 16 j 0.160(1) 0.834(1) 0.0671(6) 1.
B3 B0 8 h 0. 0.181(1) 0.081(1) 1.
B4 B0 8 h 0. -0.028(1) 0.1644(8) 1.
B5 B0 8 h 0. 0.382(1) 0.142(1) 1.
Mg1 Mg0 4 e 0. 0.3664(5) 0.75 0.930(15)
Mg2 Mg0 4 d 0.25 0.25 0.25 1.
